data_9002777
loop_
_publ_author_name
'Friedrich, A.'
'Lager, G. A.'
'Ulmer, P.'
'Kunz, M.'
'Marshall, W. G.'

_publ_section_title
;
 High-pressure single-crystal X-ray and powder neutron study of
 F,OH/OD-chondrodite: Compressibility, structure, and hydrogen bonding
 Sample: P = 5.27 GPa, Neutron
;
_journal_name_full 'American Mineralogist'
_journal_page_first 931
_journal_page_last 939
_journal_volume 87
_journal_year 2002
_chemical_formula_sum 'D0.9 F1.1 Mg5 O8.9 Si2'
_chemical_name_mineral 'Chondrodite (deuterated)'
_space_group_IT_number 14
_symmetry_space_group_name_Hall '-P 2xab'
_symmetry_space_group_name_H-M 'P 21/b 1 1'
_cell_angle_alpha 108.98
_cell_angle_beta 90
_cell_angle_gamma 90
_cell_length_a 4.6827
_cell_length_b 10.1055
_cell_length_c 7.7449
_cell_formula_units_Z 2
_cell_volume 346.571
_diffrn_ambient_pressure 5.27e+06
_exptl_crystal_density_diffrn 3.285
_cod_original_formula_sum 'Mg5 Si2 O8.9 F1.1 D.9'
_cod_database_code 9002777

loop_
_symmetry_equiv_pos_as_xyz
x,y,z
1/2-x,1/2+y,z
1/2+x,1/2-y,-z
-x,-y,-z

loop_
_atom_site_label
_atom_site_fract_x
_atom_site_fract_y
_atom_site_fract_z
_atom_site_occupancy
_atom_site_U_iso_or_equiv
MgM1 0.50000 0.00000 0.50000 1.00000 0.00220
MgM2 0.01100 0.17500 0.30300 1.00000 0.00220
MgM3 0.49400 0.88640 0.07810 1.00000 0.00220
Si 0.07750 0.14090 0.70200 1.00000 0.00100
O1 0.77300 0.00220 0.29600 1.00000 0.00520
O2 0.72900 0.24110 0.12300 1.00000 0.00520
O3 0.22700 0.16920 0.52500 1.00000 0.00520
O4 0.26800 0.85650 0.29600 1.00000 0.00520
O5 0.26400 0.05720 0.10100 0.45000 0.00200
F5 0.26400 0.05720 0.10100 0.55000 0.00200
D 0.10500 0.01500 0.02400 0.45000 0.03800

_database_code_amcsd 0002866
